data_7246999
loop_
_publ_author_name
'Zhang, Wenjin'
'Yang, Yiling'
'Shi, Shaoyi'
'Pang, Siping'
'Li, Yuchuan'
'Sun, Chenghui'

_publ_section_title
;
 Regulation of stability and density of energetic materials <i>via</i>
 isomerism.
;
_journal_issue 30
_journal_name_full 'Physical chemistry chemical physics : PCCP'
_journal_page_first 20168
_journal_page_last 20172
_journal_paper_doi 10.1039/d3cp02039h
_journal_volume 25
_journal_year 2023
_chemical_formula_moiety 'C3 H N6 O6, H4 N O'
_chemical_formula_sum 'C3 H5 N7 O7'
_chemical_formula_weight 251.14
_space_group_crystal_system monoclinic
_space_group_IT_number 7
_space_group_name_Hall 'P -2yac'
_space_group_name_H-M_alt 'P 1 n 1'
_atom_sites_solution_hydrogens geom
_audit_creation_date 2021-09-24
_audit_creation_method
;
Olex2 1.2
(compiled 2018.05.29 svn.r3508 for OlexSys, GUI svn.r5506)
;
_audit_update_record
;
2022-12-06 deposited with the CCDC.	2023-07-06 downloaded from the CCDC.
;
_cell_angle_alpha 90
_cell_angle_beta 95.203(4)
_cell_angle_gamma 90
_cell_formula_units_Z 2
_cell_length_a 4.8820(5)
_cell_length_b 10.0306(10)
_cell_length_c 8.9963(9)
_cell_measurement_reflns_used 1590
_cell_measurement_temperature 170
_cell_measurement_theta_max 26.913
_cell_measurement_theta_min 3.049
_cell_volume 438.73(8)
_computing_cell_refinement 'SAINT V8.40A (?, 2016)'
_computing_data_reduction 'SAINT V8.40A (?, 2016)'
_computing_molecular_graphics 'Olex2 (Dolomanov et al., 2009)'
_computing_publication_material 'Olex2 (Dolomanov et al., 2009)'
_computing_structure_refinement 'ShelXL (Sheldrick, 2015)'
_diffrn_ambient_temperature 170.0
_diffrn_measured_fraction_theta_full 0.990
_diffrn_measured_fraction_theta_max 0.980
_diffrn_measurement_device_type 'D8 VENTURE '
_diffrn_measurement_method '\f and \w scans'
_diffrn_radiation_type MoK\a
_diffrn_radiation_wavelength 0.71073
_diffrn_reflns_av_R_equivalents 0.0472
_diffrn_reflns_av_unetI/netI 0.0528
_diffrn_reflns_Laue_measured_fraction_full 0.990
_diffrn_reflns_Laue_measured_fraction_max 0.980
_diffrn_reflns_limit_h_max 5
_diffrn_reflns_limit_h_min -6
_diffrn_reflns_limit_k_max 13
_diffrn_reflns_limit_k_min -13
_diffrn_reflns_limit_l_max 11
_diffrn_reflns_limit_l_min -11
_diffrn_reflns_number 4532
_diffrn_reflns_point_group_measured_fraction_full 0.854
_diffrn_reflns_point_group_measured_fraction_max 0.805
_diffrn_reflns_theta_full 25.242
_diffrn_reflns_theta_max 27.869
_diffrn_reflns_theta_min 2.030
_diffrn_standards_number 0
_exptl_absorpt_coefficient_mu 0.183
_exptl_absorpt_correction_T_max 0.7456
_exptl_absorpt_correction_T_min 0.6710
_exptl_absorpt_correction_type multi-scan
_exptl_absorpt_process_details
'SADABS-2016/2 (Bruker,2016/2) was used for absorption correction. wR2(int) was 0.0919 before and 0.0549 after correction. The Ratio of minimum to maximum transmission is 0.8999. The \l/2 correction factor is Not present.'
_exptl_crystal_colour colourless
_exptl_crystal_colour_primary colourless
_exptl_crystal_density_diffrn 1.901
_exptl_crystal_description block
_exptl_crystal_F_000 256
_exptl_crystal_size_max 0.14
_exptl_crystal_size_mid 0.07
_exptl_crystal_size_min 0.05
_refine_diff_density_max 0.244
_refine_diff_density_min -0.281
_refine_diff_density_rms 0.065
_refine_ls_abs_structure_details
;
 Flack x determined using 459 quotients [(I+)-(I-)]/[(I+)+(I-)]
 (Parsons, Flack and Wagner, Acta Cryst. B69 (2013) 249-259).
;
_refine_ls_abs_structure_Flack -0.4(10)
_refine_ls_extinction_method none
_refine_ls_goodness_of_fit_ref 1.101
_refine_ls_hydrogen_treatment constr
_refine_ls_matrix_type full
_refine_ls_number_parameters 156
_refine_ls_number_reflns 1686
_refine_ls_number_restraints 2
_refine_ls_restrained_S_all 1.100
_refine_ls_R_factor_all 0.0607
_refine_ls_R_factor_gt 0.0397
_refine_ls_shift/su_max 0.001
_refine_ls_shift/su_mean 0.000
_refine_ls_structure_factor_coef Fsqd
_refine_ls_weighting_details 'w=1/[\s^2^(Fo^2^)+(0.0411P)^2^+0.0087P] where P=(Fo^2^+2Fc^2^)/3'
_refine_ls_weighting_scheme calc
_refine_ls_wR_factor_gt 0.0794
_refine_ls_wR_factor_ref 0.0925
_reflns_Friedel_coverage 0.632
_reflns_Friedel_fraction_full 0.716
_reflns_Friedel_fraction_max 0.627
_reflns_number_gt 1360
_reflns_number_total 1686
_reflns_threshold_expression 'I > 2\s(I)'
_cod_data_source_file d3cp02039h2.cif
_cod_data_source_block mo_20211415_0m
_cod_depositor_comments 'Adding full bibliography for 7246997--7247000.cif.'
_cod_database_code 7246999
_shelx_shelxl_version_number 2018/3
_shelx_space_group_comment
;
The symmetry employed for this shelxl refinement is uniquely defined
by the following loop, which should always be used as a source of
symmetry information in preference to the above space-group names.
They are only intended as comments.
;
_shelx_estimated_absorpt_t_max 0.991
_shelx_estimated_absorpt_t_min 0.975
_olex2_refinement_description
;
1. Fixed Uiso
 At 1.2 times of:
  All C(H) groups
 At 1.5 times of:
  All N(H,H,H) groups, All O(H) groups
2.a Aromatic/amide H refined with riding coordinates:
 C2(H2)
2.b Idealised Me refined as rotating group:
 N7(H7A,H7B,H7C)
2.c Idealised tetrahedral OH refined as rotating group:
 O1(H1)
;
_olex2_submission_special_instructions 'No special instructions were received'

loop_
_space_group_symop_operation_xyz
'x, y, z'
'x+1/2, -y, z+1/2'

loop_
_atom_site_label
_atom_site_type_symbol
_atom_site_fract_x
_atom_site_fract_y
_atom_site_fract_z
_atom_site_U_iso_or_equiv
_atom_site_adp_type
_atom_site_occupancy
_atom_site_site_symmetry_order
_atom_site_calc_flag
_atom_site_refinement_flags_posn
_atom_site_refinement_flags_adp
_atom_site_refinement_flags_occupancy
_atom_site_disorder_assembly
_atom_site_disorder_group
O3 O 0.8984(6) 0.2512(3) 0.3156(4) 0.0249(7) Uani 1 1 d . . . . .
O4 O 0.1147(6) 0.7072(3) 0.3134(4) 0.0237(7) Uani 1 1 d . . . . .
O7 O 0.8814(6) 0.7055(3) 0.6250(4) 0.0259(8) Uani 1 1 d . . . . .
O5 O 0.2435(6) 0.9016(3) 0.4022(4) 0.0235(7) Uani 1 1 d . . . . .
O6 O 0.7034(6) 0.9017(3) 0.5790(4) 0.0259(8) Uani 1 1 d . . . . .
O1 O 0.1017(6) 0.1674(3) 0.6490(4) 0.0253(7) Uani 1 1 d . . . . .
H1 H 0.201396 0.221622 0.607504 0.038 Uiso 1 1 calc GR . . . .
O2 O 0.5710(6) 0.1456(3) 0.4145(4) 0.0279(7) Uani 1 1 d . . . . .
N1 N 0.2755(7) 0.7768(3) 0.3969(4) 0.0165(8) Uani 1 1 d . . . . .
N4 N 0.3247(7) 0.4994(3) 0.5503(4) 0.0196(8) Uani 1 1 d . . . . .
N5 N 0.3812(7) 0.3751(3) 0.5233(5) 0.0184(8) Uani 1 1 d . . . . .
N2 N 0.6980(7) 0.7784(3) 0.5658(4) 0.0195(9) Uani 1 1 d . . . . .
N3 N 0.4982(8) 0.5747(3) 0.4720(5) 0.0174(6) Uani 1 1 d . . . . .
N6 N 0.6943(7) 0.2482(3) 0.3857(4) 0.0205(8) Uani 1 1 d . . . . .
N7 N 0.2518(7) 0.0509(3) 0.6858(4) 0.0220(8) Uani 1 1 d . . . . .
H7A H 0.296458 0.010436 0.600722 0.033 Uiso 1 1 calc GR . . . .
H7B H 0.148045 -0.005433 0.736731 0.033 Uiso 1 1 calc GR . . . .
H7C H 0.408214 0.072144 0.743711 0.033 Uiso 1 1 calc GR . . . .
C3 C 0.4848(10) 0.7145(3) 0.4790(6) 0.0161(7) Uani 1 1 d . . . . .
C2 C 0.6681(8) 0.4972(4) 0.4000(5) 0.0181(9) Uani 1 1 d . . . . .
H2 H 0.808566 0.523741 0.339764 0.022 Uiso 1 1 calc R . . . .
C1 C 0.5904(8) 0.3723(4) 0.4341(5) 0.0158(9) Uani 1 1 d . . . . .

loop_
_atom_site_aniso_label
_atom_site_aniso_U_11
_atom_site_aniso_U_22
_atom_site_aniso_U_33
_atom_site_aniso_U_23
_atom_site_aniso_U_13
_atom_site_aniso_U_12
O3 0.0238(16) 0.0266(16) 0.0254(18) -0.0026(14) 0.0086(14) 0.0062(13)
O4 0.0232(18) 0.0218(15) 0.0245(18) 0.0014(13) -0.0060(14) -0.0050(13)
O7 0.0216(17) 0.0259(16) 0.029(2) -0.0027(14) -0.0038(15) 0.0086(12)
O5 0.0261(16) 0.0142(14) 0.0294(19) -0.0008(13) -0.0018(14) 0.0043(13)
O6 0.0262(16) 0.0148(14) 0.036(2) -0.0053(14) -0.0009(15) -0.0046(13)
O1 0.0204(15) 0.0199(15) 0.036(2) 0.0078(14) 0.0070(14) 0.0007(13)
O2 0.0360(17) 0.0144(14) 0.034(2) 0.0002(14) 0.0053(15) -0.0034(13)
N1 0.0176(16) 0.0142(17) 0.018(2) 0.0000(15) 0.0011(16) -0.0017(14)
N4 0.0220(17) 0.0160(16) 0.022(2) 0.0025(15) 0.0073(16) 0.0012(15)
N5 0.019(2) 0.0173(18) 0.019(2) 0.0023(15) 0.0041(16) 0.0006(13)
N2 0.0178(18) 0.023(2) 0.018(2) -0.0039(16) 0.0039(16) 0.0006(15)
N3 0.0195(14) 0.0135(13) 0.0198(17) 0.0009(17) 0.0048(13) -0.0006(16)
N6 0.0212(17) 0.0180(18) 0.022(2) -0.0011(14) -0.0004(16) 0.0012(14)
N7 0.0225(17) 0.0165(16) 0.026(2) -0.0008(15) -0.0018(16) 0.0005(14)
C3 0.0174(15) 0.0123(14) 0.0181(19) 0.0001(19) -0.0013(14) -0.0010(18)
C2 0.016(2) 0.021(2) 0.017(2) -0.0006(19) 0.0021(18) 0.0006(16)
C1 0.018(2) 0.013(2) 0.016(2) -0.0003(16) -0.0008(18) 0.0025(16)

loop_
_atom_type_symbol
_atom_type_description
_atom_type_scat_dispersion_real
_atom_type_scat_dispersion_imag
_atom_type_scat_source
C C 0.0033 0.0016 'International Tables Vol C Tables 4.2.6.8 and 6.1.1.4'
H H 0.0000 0.0000 'International Tables Vol C Tables 4.2.6.8 and 6.1.1.4'
N N 0.0061 0.0033 'International Tables Vol C Tables 4.2.6.8 and 6.1.1.4'
O O 0.0106 0.0060 'International Tables Vol C Tables 4.2.6.8 and 6.1.1.4'

loop_
_geom_angle_atom_site_label_1
_geom_angle_atom_site_label_2
_geom_angle_atom_site_label_3
_geom_angle
_geom_angle_site_symmetry_1
_geom_angle_site_symmetry_3
_geom_angle_publ_flag
N7 O1 H1 109.5 . . ?
O4 N1 O5 120.2(4) . . ?
O4 N1 C3 118.1(3) . . ?
O5 N1 C3 121.7(3) . . ?
N5 N4 N3 106.2(3) . . ?
N4 N5 C1 108.3(4) . . ?
O7 N2 O6 122.6(4) . . ?
O7 N2 C3 116.2(3) . . ?
O6 N2 C3 121.2(3) . . ?
N4 N3 C3 119.4(4) . . ?
C2 N3 N4 111.4(3) . . ?
C2 N3 C3 129.2(4) . . ?
O3 N6 O2 124.3(3) . . ?
O3 N6 C1 117.6(3) . . ?
O2 N6 C1 118.1(3) . . ?
O1 N7 H7A 109.5 . . ?
O1 N7 H7B 109.5 . . ?
O1 N7 H7C 109.5 . . ?
H7A N7 H7B 109.5 . . ?
H7A N7 H7C 109.5 . . ?
H7B N7 H7C 109.5 . . ?
N1 C3 N2 125.3(3) . . ?
N1 C3 N3 118.1(4) . . ?
N2 C3 N3 116.6(4) . . ?
N3 C2 H2 128.4 . . ?
N3 C2 C1 103.2(3) . . ?
C1 C2 H2 128.4 . . ?
N5 C1 N6 120.4(4) . . ?
C2 C1 N5 110.9(4) . . ?
C2 C1 N6 128.6(4) . . ?

loop_
_geom_bond_atom_site_label_1
_geom_bond_atom_site_label_2
_geom_bond_distance
_geom_bond_site_symmetry_2
_geom_bond_publ_flag
O3 N6 1.227(4) . ?
O4 N1 1.249(5) . ?
O7 N2 1.238(5) . ?
O5 N1 1.264(4) . ?
O6 N2 1.243(4) . ?
O1 H1 0.8400 . ?
O1 N7 1.402(4) . ?
O2 N6 1.232(4) . ?
N1 C3 1.358(6) . ?
N4 N5 1.304(4) . ?
N4 N3 1.376(5) . ?
N5 C1 1.355(5) . ?
N2 C3 1.399(6) . ?
N3 C3 1.405(4) . ?
N3 C2 1.345(5) . ?
N6 C1 1.427(5) . ?
N7 H7A 0.9100 . ?
N7 H7B 0.9100 . ?
N7 H7C 0.9100 . ?
C2 H2 0.9500 . ?
C2 C1 1.352(6) . ?
